data_4073628
loop_
_publ_author_name
'Bunge, Scott D.'
'Lance, Jacob M.'
'Bertke, Jeffrey A.'

_publ_section_title
;
 Synthesis, Structure, and Reactivity of Alkylzinc Complexes Stabilized
 with 1,1,3,3-Tetramethylguanidine
;
_journal_issue 25
_journal_name_full Organometallics
_journal_page_first 6320
_journal_paper_doi 10.1021/om700501g
_journal_volume 26
_journal_year 2007
_chemical_formula_sum 'C50 H94 N6 O6 Zn2'
_chemical_formula_weight 1006.05
_chemical_name_common '[Zn(OMe)(DBP)(H-TMG)]2*2THF (7)'
_chemical_name_systematic
;

 ?

;
_space_group_IT_number 2
_symmetry_cell_setting triclinic
_symmetry_space_group_name_Hall '-P 1'
_symmetry_space_group_name_H-M 'P -1'
_atom_sites_solution_hydrogens geom
_atom_sites_solution_primary direct
_atom_sites_solution_secondary difmap
_audit_creation_method SHELXL-97
_cell_angle_alpha 84.828(2)
_cell_angle_beta 80.272(2)
_cell_angle_gamma 66.688(2)
_cell_formula_units_Z 1
_cell_length_a 9.2885(13)
_cell_length_b 9.6888(13)
_cell_length_c 16.675(2)
_cell_measurement_reflns_used 3512
_cell_measurement_temperature 100(2)
_cell_measurement_theta_max 28.04
_cell_measurement_theta_min 2.41
_cell_volume 1357.9(3)
_computing_cell_refinement 'Bruker SMART'
_computing_data_collection 'Bruker SMART'
_computing_data_reduction 'Bruker SAINT'
_computing_molecular_graphics 'Bruker SHELXTL'
_computing_publication_material 'Bruker SHELXTL'
_computing_structure_refinement 'SHELXL-97 (Sheldrick, 1997)'
_computing_structure_solution 'SHELXS-97 (Sheldrick, 1990)'
_diffrn_ambient_temperature 100(2)
_diffrn_measured_fraction_theta_full 0.996
_diffrn_measured_fraction_theta_max 0.996
_diffrn_measurement_device_type 'CCD area detector'
_diffrn_measurement_method 'phi and omega scans'
_diffrn_radiation_monochromator graphite
_diffrn_radiation_source 'fine-focus sealed tube'
_diffrn_radiation_type MoK\a
_diffrn_radiation_wavelength 0.71073
_diffrn_reflns_av_R_equivalents 0.0354
_diffrn_reflns_av_sigmaI/netI 0.0520
_diffrn_reflns_limit_h_max 11
_diffrn_reflns_limit_h_min -11
_diffrn_reflns_limit_k_max 11
_diffrn_reflns_limit_k_min -11
_diffrn_reflns_limit_l_max 20
_diffrn_reflns_limit_l_min -20
_diffrn_reflns_number 11056
_diffrn_reflns_theta_full 25.50
_diffrn_reflns_theta_max 25.50
_diffrn_reflns_theta_min 1.24
_exptl_absorpt_coefficient_mu 0.933
_exptl_absorpt_correction_T_max 0.8883
_exptl_absorpt_correction_T_min 0.7010
_exptl_absorpt_correction_type multi-scan
_exptl_absorpt_process_details SADABS
_exptl_crystal_colour colorless
_exptl_crystal_density_diffrn 1.230
_exptl_crystal_density_meas ?
_exptl_crystal_density_method 'not measured'
_exptl_crystal_description irregular
_exptl_crystal_F_000 544
_exptl_crystal_size_max 0.41
_exptl_crystal_size_mid 0.32
_exptl_crystal_size_min 0.13
_refine_diff_density_max 0.619
_refine_diff_density_min -0.712
_refine_diff_density_rms 0.092
_refine_ls_extinction_method none
_refine_ls_goodness_of_fit_ref 0.851
_refine_ls_hydrogen_treatment constr
_refine_ls_matrix_type full
_refine_ls_number_parameters 300
_refine_ls_number_reflns 5037
_refine_ls_number_restraints 0
_refine_ls_restrained_S_all 0.851
_refine_ls_R_factor_all 0.0542
_refine_ls_R_factor_gt 0.0371
_refine_ls_shift/su_max 0.004
_refine_ls_shift/su_mean 0.000
_refine_ls_structure_factor_coef Fsqd
_refine_ls_weighting_details 'calc w=1/[\s^2^(Fo^2^)+(0.1000P)^2^+0.4071P] where P=(Fo^2^+2Fc^2^)/3'
_refine_ls_weighting_scheme calc
_refine_ls_wR_factor_gt 0.1035
_refine_ls_wR_factor_ref 0.1232
_reflns_number_gt 4056
_reflns_number_total 5037
_reflns_threshold_expression >2sigma(I)
_cod_data_source_file om700501g-file003.cif
_cod_data_source_block jml063_0m
_cod_depositor_comments
;
The following automatic conversions were performed:

'_symmetry_cell_setting' value 'Triclinic' changed to 'triclinic'
according to /home/saulius/struct/CIF-dictionaries/cif_core.dic
dictionary named 'cif_core.dic' version 2.4.1 from
2010-06-29.

'_exptl_absorpt_correction_type' value 'MULTI-SCAN'
changed to 'multi-scan' according to
/home/saulius/struct/CIF-dictionaries/cif_core.dic dictionary named
'cif_core.dic' version 2.4.1 from 2010-06-29.

Automatic conversion script
Id: cif_fix_values 1715 2011-07-08 13:25:40Z adriana 

The following automatic conversions were performed:

'_exptl_crystal_density_meas' value 'not measured' was changed to '?'
- the value is perceived as not measured.

Automatic conversion script
Id: cif_fix_values 3008 2015-01-20 13:52:24Z robertas 
;
_cod_original_sg_symbol_H-M P-1
_cod_database_code 4073628

loop_
_symmetry_equiv_pos_as_xyz
'x, y, z'
'-x, -y, -z'

loop_
_atom_site_label
_atom_site_type_symbol
_atom_site_fract_x
_atom_site_fract_y
_atom_site_fract_z
_atom_site_U_iso_or_equiv
_atom_site_adp_type
_atom_site_occupancy
_atom_site_symmetry_multiplicity
_atom_site_calc_flag
_atom_site_refinement_flags
Zn1 Zn 0.98074(4) 0.04302(3) 0.41365(2) 0.01258(12) Uani 1 1 d .
O1 O 0.8034(2) 0.2037(2) 0.37389(12) 0.0140(4) Uani 1 1 d .
O2 O 1.0482(2) 0.1085(2) 0.50447(12) 0.0145(4) Uani 1 1 d .
N1 N 1.1258(3) -0.0502(3) 0.31410(15) 0.0176(5) Uani 1 1 d .
H1 H 1.1204 0.0144 0.2730 0.021 Uiso 1 1 calc R
N2 N 1.3203(3) -0.2763(3) 0.35047(15) 0.0182(5) Uani 1 1 d .
N3 N 1.2464(3) -0.2472(3) 0.22201(16) 0.0225(6) Uani 1 1 d .
C1 C 0.7788(3) 0.2366(3) 0.29611(17) 0.0136(6) Uani 1 1 d .
C2 C 0.8336(3) 0.3414(3) 0.24919(17) 0.0136(6) Uani 1 1 d .
C3 C 0.8102(3) 0.3684(3) 0.16729(18) 0.0166(6) Uani 1 1 d .
H3 H 0.8493 0.4362 0.1357 0.020 Uiso 1 1 calc R
C4 C 0.7332(3) 0.3016(3) 0.13057(18) 0.0169(6) Uani 1 1 d .
C5 C 0.7068(4) 0.3371(4) 0.04250(19) 0.0239(7) Uani 1 1 d .
H5A H 0.5978 0.4088 0.0403 0.036 Uiso 1 1 calc R
H5B H 0.7247 0.2445 0.0158 0.036 Uiso 1 1 calc R
H5C H 0.7809 0.3811 0.0144 0.036 Uiso 1 1 calc R
C6 C 0.6726(3) 0.2061(3) 0.17805(18) 0.0166(6) Uani 1 1 d .
H6 H 0.6168 0.1613 0.1537 0.020 Uiso 1 1 calc R
C7 C 0.6899(3) 0.1731(3) 0.26018(18) 0.0144(6) Uani 1 1 d .
C8 C 0.6059(3) 0.0774(3) 0.31079(19) 0.0172(6) Uani 1 1 d .
C9 C 0.5153(4) 0.0251(4) 0.2590(2) 0.0256(7) Uani 1 1 d .
H9A H 0.5900 -0.0376 0.2151 0.038 Uiso 1 1 calc R
H9B H 0.4362 0.1129 0.2356 0.038 Uiso 1 1 calc R
H9C H 0.4622 -0.0334 0.2934 0.038 Uiso 1 1 calc R
C10 C 0.4847(4) 0.1724(3) 0.37977(19) 0.0210(7) Uani 1 1 d .
H10A H 0.4373 0.1097 0.4145 0.032 Uiso 1 1 calc R
H10B H 0.4016 0.2566 0.3564 0.032 Uiso 1 1 calc R
H10C H 0.5383 0.2113 0.4123 0.032 Uiso 1 1 calc R
C11 C 0.7217(4) -0.0645(3) 0.3483(2) 0.0214(7) Uani 1 1 d .
H11A H 0.6658 -0.1290 0.3722 0.032 Uiso 1 1 calc R
H11B H 0.7654 -0.0364 0.3908 0.032 Uiso 1 1 calc R
H11C H 0.8080 -0.1190 0.3060 0.032 Uiso 1 1 calc R
C12 C 0.9084(3) 0.4315(3) 0.28738(18) 0.0156(6) Uani 1 1 d .
C13 C 0.9406(4) 0.5512(3) 0.2286(2) 0.0222(7) Uani 1 1 d .
H13A H 0.9829 0.6082 0.2568 0.033 Uiso 1 1 calc R
H13B H 0.8416 0.6198 0.2099 0.033 Uiso 1 1 calc R
H13C H 1.0179 0.5020 0.1817 0.033 Uiso 1 1 calc R
C14 C 1.0711(3) 0.3282(3) 0.31128(19) 0.0192(6) Uani 1 1 d .
H14A H 1.1420 0.2776 0.2629 0.029 Uiso 1 1 calc R
H14B H 1.0578 0.2527 0.3518 0.029 Uiso 1 1 calc R
H14C H 1.1168 0.3884 0.3343 0.029 Uiso 1 1 calc R
C15 C 0.7950(4) 0.5154(3) 0.36119(19) 0.0190(6) Uani 1 1 d .
H15A H 0.7658 0.4440 0.3990 0.028 Uiso 1 1 calc R
H15B H 0.6994 0.5921 0.3430 0.028 Uiso 1 1 calc R
H15C H 0.8473 0.5637 0.3887 0.028 Uiso 1 1 calc R
C16 C 1.3434(4) -0.2145(3) 0.42197(19) 0.0213(7) Uani 1 1 d .
H16A H 1.3206 -0.1071 0.4123 0.032 Uiso 1 1 calc R
H16B H 1.4533 -0.2671 0.4320 0.032 Uiso 1 1 calc R
H16C H 1.2716 -0.2280 0.4695 0.032 Uiso 1 1 calc R
C17 C 1.3647(4) -0.4390(3) 0.3550(2) 0.0258(7) Uani 1 1 d .
H17A H 1.3078 -0.4664 0.3189 0.039 Uiso 1 1 calc R
H17B H 1.3370 -0.4700 0.4111 0.039 Uiso 1 1 calc R
H17C H 1.4791 -0.4896 0.3381 0.039 Uiso 1 1 calc R
C18 C 1.2285(3) -0.1872(3) 0.29579(18) 0.0172(6) Uani 1 1 d .
C19 C 1.1249(4) -0.1794(4) 0.16909(19) 0.0246(7) Uani 1 1 d .
H19A H 1.0217 -0.1299 0.2023 0.037 Uiso 1 1 calc R
H19B H 1.1209 -0.2578 0.1373 0.037 Uiso 1 1 calc R
H19C H 1.1504 -0.1051 0.1321 0.037 Uiso 1 1 calc R
C20 C 1.4032(4) -0.3418(4) 0.1798(2) 0.0356(9) Uani 1 1 d .
H20A H 1.4839 -0.3583 0.2145 0.053 Uiso 1 1 calc R
H20B H 1.4273 -0.2913 0.1287 0.053 Uiso 1 1 calc R
H20C H 1.4025 -0.4387 0.1679 0.053 Uiso 1 1 calc R
C21 C 1.0292(4) 0.2554(3) 0.52169(19) 0.0179(6) Uani 1 1 d .
H21A H 1.0748 0.2525 0.5710 0.027 Uiso 1 1 calc R
H21B H 0.9161 0.3201 0.5301 0.027 Uiso 1 1 calc R
H21C H 1.0833 0.2956 0.4759 0.027 Uiso 1 1 calc R
O3 O 0.2907(3) 0.0080(2) 0.01966(14) 0.0283(5) Uani 1 1 d .
C25 C 0.3273(5) 0.0839(4) 0.0773(2) 0.0352(8) Uani 1 1 d .
H25A H 0.4396 0.0316 0.0855 0.042 Uiso 1 1 calc R
H25B H 0.2594 0.0872 0.1303 0.042 Uiso 1 1 calc R
C24 C 0.2968(6) 0.2406(4) 0.0433(3) 0.0496(11) Uani 1 1 d .
H24A H 0.3970 0.2498 0.0178 0.059 Uiso 1 1 calc R
H24B H 0.2444 0.3156 0.0865 0.059 Uiso 1 1 calc R
C23 C 0.1892(5) 0.2621(5) -0.0195(3) 0.0508(11) Uani 1 1 d .
H23A H 0.2411 0.2773 -0.0746 0.061 Uiso 1 1 calc R
H23B H 0.0885 0.3500 -0.0069 0.061 Uiso 1 1 calc R
C22 C 0.1598(4) 0.1181(4) -0.0142(2) 0.0391(9) Uani 1 1 d .
H22A H 0.0589 0.1304 0.0212 0.047 Uiso 1 1 calc R
H22B H 0.1555 0.0889 -0.0689 0.047 Uiso 1 1 calc R

loop_
_atom_site_aniso_label
_atom_site_aniso_U_11
_atom_site_aniso_U_22
_atom_site_aniso_U_33
_atom_site_aniso_U_23
_atom_site_aniso_U_13
_atom_site_aniso_U_12
Zn1 0.01250(18) 0.01078(18) 0.01399(19) -0.00072(12) -0.00380(12) -0.00320(13)
O1 0.0147(10) 0.0129(9) 0.0144(10) 0.0008(8) -0.0044(8) -0.0047(8)
O2 0.0176(10) 0.0126(9) 0.0154(10) -0.0005(8) -0.0052(8) -0.0069(8)
N1 0.0203(13) 0.0150(12) 0.0155(13) 0.0022(10) -0.0012(10) -0.0059(10)
N2 0.0165(13) 0.0165(12) 0.0200(13) -0.0029(10) -0.0021(10) -0.0042(10)
N3 0.0229(14) 0.0241(14) 0.0178(14) -0.0072(11) 0.0032(11) -0.0072(11)
C1 0.0081(13) 0.0125(13) 0.0158(15) -0.0003(11) -0.0029(11) 0.0009(10)
C2 0.0110(13) 0.0108(13) 0.0165(15) -0.0011(11) -0.0034(11) -0.0008(11)
C3 0.0141(14) 0.0140(14) 0.0192(15) 0.0013(11) -0.0031(12) -0.0029(11)
C4 0.0182(15) 0.0168(14) 0.0135(15) -0.0009(11) -0.0033(12) -0.0041(12)
C5 0.0290(17) 0.0266(16) 0.0184(16) 0.0012(13) -0.0083(13) -0.0116(14)
C6 0.0148(14) 0.0163(14) 0.0204(16) -0.0053(12) -0.0070(12) -0.0052(11)
C7 0.0118(13) 0.0110(13) 0.0177(15) -0.0013(11) -0.0026(11) -0.0010(11)
C8 0.0155(14) 0.0161(14) 0.0219(16) -0.0012(12) -0.0055(12) -0.0069(12)
C9 0.0299(18) 0.0313(17) 0.0251(17) 0.0023(14) -0.0083(14) -0.0207(15)
C10 0.0181(15) 0.0197(15) 0.0244(17) -0.0004(13) -0.0009(13) -0.0073(12)
C11 0.0178(15) 0.0149(14) 0.0333(18) 0.0034(13) -0.0066(13) -0.0080(12)
C12 0.0173(14) 0.0130(13) 0.0178(15) 0.0019(11) -0.0051(12) -0.0069(11)
C13 0.0272(17) 0.0169(15) 0.0272(17) 0.0016(13) -0.0079(14) -0.0124(13)
C14 0.0159(15) 0.0165(14) 0.0259(17) 0.0019(12) -0.0068(13) -0.0059(12)
C15 0.0193(15) 0.0139(14) 0.0246(17) -0.0036(12) -0.0061(13) -0.0056(12)
C16 0.0155(15) 0.0225(15) 0.0239(17) -0.0047(13) -0.0042(12) -0.0039(12)
C17 0.0234(17) 0.0144(15) 0.0354(19) -0.0013(13) -0.0066(14) -0.0020(13)
C18 0.0158(14) 0.0173(14) 0.0195(16) -0.0036(12) 0.0014(12) -0.0084(12)
C19 0.0333(18) 0.0282(17) 0.0171(16) -0.0010(13) -0.0015(13) -0.0177(15)
C20 0.0278(19) 0.040(2) 0.034(2) -0.0176(17) 0.0107(16) -0.0101(16)
C21 0.0197(15) 0.0149(14) 0.0206(16) -0.0021(12) -0.0073(12) -0.0061(12)
O3 0.0309(13) 0.0268(12) 0.0305(13) -0.0010(10) -0.0117(10) -0.0116(10)
C25 0.042(2) 0.042(2) 0.028(2) -0.0002(16) -0.0118(17) -0.0217(18)
C24 0.061(3) 0.035(2) 0.056(3) -0.009(2) 0.001(2) -0.024(2)
C23 0.053(3) 0.037(2) 0.054(3) 0.018(2) -0.013(2) -0.011(2)
C22 0.032(2) 0.042(2) 0.039(2) 0.0003(17) -0.0163(17) -0.0050(17)

loop_
_atom_type_symbol
_atom_type_description
_atom_type_scat_dispersion_real
_atom_type_scat_dispersion_imag
_atom_type_scat_source
C C 0.0033 0.0016 'International Tables Vol C Tables 4.2.6.8 and 6.1.1.4'
H H 0.0000 0.0000 'International Tables Vol C Tables 4.2.6.8 and 6.1.1.4'
N N 0.0061 0.0033 'International Tables Vol C Tables 4.2.6.8 and 6.1.1.4'
O O 0.0106 0.0060 'International Tables Vol C Tables 4.2.6.8 and 6.1.1.4'
Zn Zn 0.2839 1.4301 'International Tables Vol C Tables 4.2.6.8 and 6.1.1.4'

loop_
_geom_angle_atom_site_label_1
_geom_angle_atom_site_label_2
_geom_angle_atom_site_label_3
_geom_angle
_geom_angle_site_symmetry_1
_geom_angle_site_symmetry_3
O1 Zn1 O2 111.44(8) . .
O1 Zn1 O2 122.01(8) . 2_756
O2 Zn1 O2 82.80(8) . 2_756
O1 Zn1 N1 104.73(9) . .
O2 Zn1 N1 123.76(9) . .
O2 Zn1 N1 112.37(9) 2_756 .
O1 Zn1 Zn1 126.66(6) . 2_756
O2 Zn1 Zn1 41.47(6) . 2_756
O2 Zn1 Zn1 41.33(6) 2_756 2_756
N1 Zn1 Zn1 128.60(7) . 2_756
C1 O1 Zn1 127.23(16) . .
C21 O2 Zn1 128.34(17) . .
C21 O2 Zn1 125.27(17) . 2_756
Zn1 O2 Zn1 97.20(8) . 2_756
C18 N1 Zn1 134.4(2) . .
C18 N1 H1 112.8 . .
Zn1 N1 H1 112.8 . .
C18 N2 C17 121.9(3) . .
C18 N2 C16 121.7(2) . .
C17 N2 C16 114.3(2) . .
C18 N3 C19 120.2(3) . .
C18 N3 C20 121.9(3) . .
C19 N3 C20 114.4(3) . .
O1 C1 C2 120.5(2) . .
O1 C1 C7 120.6(2) . .
C2 C1 C7 118.9(3) . .
C3 C2 C1 118.5(3) . .
C3 C2 C12 119.7(2) . .
C1 C2 C12 121.7(2) . .
C4 C3 C2 123.2(3) . .
C4 C3 H3 118.4 . .
C2 C3 H3 118.4 . .
C3 C4 C6 117.8(3) . .
C3 C4 C5 121.4(3) . .
C6 C4 C5 120.7(3) . .
C4 C5 H5A 109.5 . .
C4 C5 H5B 109.5 . .
H5A C5 H5B 109.5 . .
C4 C5 H5C 109.5 . .
H5A C5 H5C 109.5 . .
H5B C5 H5C 109.5 . .
C4 C6 C7 122.9(3) . .
C4 C6 H6 118.5 . .
C7 C6 H6 118.5 . .
C6 C7 C1 118.5(3) . .
C6 C7 C8 119.6(3) . .
C1 C7 C8 121.8(3) . .
C11 C8 C10 108.6(2) . .
C11 C8 C9 106.6(2) . .
C10 C8 C9 107.6(2) . .
C11 C8 C7 112.6(2) . .
C10 C8 C7 109.3(2) . .
C9 C8 C7 112.0(2) . .
C8 C9 H9A 109.5 . .
C8 C9 H9B 109.5 . .
H9A C9 H9B 109.5 . .
C8 C9 H9C 109.5 . .
H9A C9 H9C 109.5 . .
H9B C9 H9C 109.5 . .
C8 C10 H10A 109.5 . .
C8 C10 H10B 109.5 . .
H10A C10 H10B 109.5 . .
C8 C10 H10C 109.5 . .
H10A C10 H10C 109.5 . .
H10B C10 H10C 109.5 . .
C8 C11 H11A 109.5 . .
C8 C11 H11B 109.5 . .
H11A C11 H11B 109.5 . .
C8 C11 H11C 109.5 . .
H11A C11 H11C 109.5 . .
H11B C11 H11C 109.5 . .
C15 C12 C13 106.5(2) . .
C15 C12 C2 109.7(2) . .
C13 C12 C2 113.0(2) . .
C15 C12 C14 111.1(2) . .
C13 C12 C14 105.2(2) . .
C2 C12 C14 111.2(2) . .
C12 C13 H13A 109.5 . .
C12 C13 H13B 109.5 . .
H13A C13 H13B 109.5 . .
C12 C13 H13C 109.5 . .
H13A C13 H13C 109.5 . .
H13B C13 H13C 109.5 . .
C12 C14 H14A 109.5 . .
C12 C14 H14B 109.5 . .
H14A C14 H14B 109.5 . .
C12 C14 H14C 109.5 . .
H14A C14 H14C 109.5 . .
H14B C14 H14C 109.5 . .
C12 C15 H15A 109.5 . .
C12 C15 H15B 109.5 . .
H15A C15 H15B 109.5 . .
C12 C15 H15C 109.5 . .
H15A C15 H15C 109.5 . .
H15B C15 H15C 109.5 . .
N2 C16 H16A 109.5 . .
N2 C16 H16B 109.5 . .
H16A C16 H16B 109.5 . .
N2 C16 H16C 109.5 . .
H16A C16 H16C 109.5 . .
H16B C16 H16C 109.5 . .
N2 C17 H17A 109.5 . .
N2 C17 H17B 109.5 . .
H17A C17 H17B 109.5 . .
N2 C17 H17C 109.5 . .
H17A C17 H17C 109.5 . .
H17B C17 H17C 109.5 . .
N1 C18 N2 121.1(3) . .
N1 C18 N3 122.1(3) . .
N2 C18 N3 116.8(3) . .
N3 C19 H19A 109.5 . .
N3 C19 H19B 109.5 . .
H19A C19 H19B 109.5 . .
N3 C19 H19C 109.5 . .
H19A C19 H19C 109.5 . .
H19B C19 H19C 109.5 . .
N3 C20 H20A 109.5 . .
N3 C20 H20B 109.5 . .
H20A C20 H20B 109.5 . .
N3 C20 H20C 109.5 . .
H20A C20 H20C 109.5 . .
H20B C20 H20C 109.5 . .
O2 C21 H21A 109.5 . .
O2 C21 H21B 109.5 . .
H21A C21 H21B 109.5 . .
O2 C21 H21C 109.5 . .
H21A C21 H21C 109.5 . .
H21B C21 H21C 109.5 . .
C25 O3 C22 106.0(3) . .
O3 C25 C24 106.6(3) . .
O3 C25 H25A 110.4 . .
C24 C25 H25A 110.4 . .
O3 C25 H25B 110.4 . .
C24 C25 H25B 110.4 . .
H25A C25 H25B 108.6 . .
C25 C24 C23 104.3(3) . .
C25 C24 H24A 110.9 . .
C23 C24 H24A 110.9 . .
C25 C24 H24B 110.9 . .
C23 C24 H24B 110.9 . .
H24A C24 H24B 108.9 . .
C24 C23 C22 104.8(3) . .
C24 C23 H23A 110.8 . .
C22 C23 H23A 110.8 . .
C24 C23 H23B 110.8 . .
C22 C23 H23B 110.8 . .
H23A C23 H23B 108.9 . .
O3 C22 C23 105.1(3) . .
O3 C22 H22A 110.7 . .
C23 C22 H22A 110.7 . .
O3 C22 H22B 110.7 . .
C23 C22 H22B 110.7 . .
H22A C22 H22B 108.8 . .

loop_
_geom_bond_atom_site_label_1
_geom_bond_atom_site_label_2
_geom_bond_distance
_geom_bond_site_symmetry_2
Zn1 O1 1.9316(18) .
Zn1 O2 1.9743(19) .
Zn1 O2 1.9795(19) 2_756
Zn1 N1 1.985(2) .
Zn1 Zn1 2.9658(7) 2_756
O1 C1 1.343(3) .
O2 C21 1.413(3) .
O2 Zn1 1.9795(19) 2_756
N1 C18 1.318(4) .
N1 H1 0.8800 .
N2 C18 1.357(4) .
N2 C17 1.461(4) .
N2 C16 1.463(4) .
N3 C18 1.364(4) .
N3 C19 1.460(4) .
N3 C20 1.473(4) .
C1 C2 1.426(4) .
C1 C7 1.433(4) .
C2 C3 1.404(4) .
C2 C12 1.542(4) .
C3 C4 1.375(4) .
C3 H3 0.9500 .
C4 C6 1.389(4) .
C4 C5 1.516(4) .
C5 H5A 0.9800 .
C5 H5B 0.9800 .
C5 H5C 0.9800 .
C6 C7 1.400(4) .
C6 H6 0.9500 .
C7 C8 1.546(4) .
C8 C11 1.530(4) .
C8 C10 1.539(4) .
C8 C9 1.540(4) .
C9 H9A 0.9800 .
C9 H9B 0.9800 .
C9 H9C 0.9800 .
C10 H10A 0.9800 .
C10 H10B 0.9800 .
C10 H10C 0.9800 .
C11 H11A 0.9800 .
C11 H11B 0.9800 .
C11 H11C 0.9800 .
C12 C15 1.533(4) .
C12 C13 1.539(4) .
C12 C14 1.543(4) .
C13 H13A 0.9800 .
C13 H13B 0.9800 .
C13 H13C 0.9800 .
C14 H14A 0.9800 .
C14 H14B 0.9800 .
C14 H14C 0.9800 .
C15 H15A 0.9800 .
C15 H15B 0.9800 .
C15 H15C 0.9800 .
C16 H16A 0.9800 .
C16 H16B 0.9800 .
C16 H16C 0.9800 .
C17 H17A 0.9800 .
C17 H17B 0.9800 .
C17 H17C 0.9800 .
C19 H19A 0.9800 .
C19 H19B 0.9800 .
C19 H19C 0.9800 .
C20 H20A 0.9800 .
C20 H20B 0.9800 .
C20 H20C 0.9800 .
C21 H21A 0.9800 .
C21 H21B 0.9800 .
C21 H21C 0.9800 .
O3 C25 1.420(4) .
O3 C22 1.426(4) .
C25 C24 1.505(5) .
C25 H25A 0.9900 .
C25 H25B 0.9900 .
C24 C23 1.513(6) .
C24 H24A 0.9900 .
C24 H24B 0.9900 .
C23 C22 1.517(6) .
C23 H23A 0.9900 .
C23 H23B 0.9900 .
C22 H22A 0.9900 .
C22 H22B 0.9900 .
